data_7713007
loop_
_publ_author_name
'Martynova, Ekaterina A.'
'Zuccarello, Marco'
'kronenberg, domenic'
'Belis, Marek'
'Cavallo, Luigi'
'Baudoin, Olivier'
'Kwit, Marcin'
'Van Hecke, Kristof'
'Zhang, Ziyun'
'czapik, agnieszka'
'Nolan, Steven P.'

_publ_section_title
;
 Simple synthetic access to [Au(IBiox)Cl] complexes
;
_journal_name_full 'Dalton Transactions'
_journal_paper_doi 10.1039/D3DT01357J
_journal_year 2023
_chemical_formula_moiety 'C17 H24 Au Cl N2 O2'
_chemical_formula_sum 'C17 H24 Au Cl N2 O2'
_chemical_formula_weight 520.80
_space_group_crystal_system monoclinic
_space_group_IT_number 4
_space_group_name_Hall 'P 2yb'
_space_group_name_H-M_alt 'P 1 21 1'
_atom_sites_solution_hydrogens geom
_atom_sites_solution_primary dual
_audit_creation_date 2023-03-31
_audit_creation_method
;
Olex2 1.3
(compiled 2020.11.12 svn.r5f609507 for OlexSys, GUI svn.r6408)
;
_audit_update_record
;
2023-03-31 deposited with the CCDC.	2023-05-10 downloaded from the CCDC.
;
_cell_angle_alpha 90
_cell_angle_beta 90.9660(16)
_cell_angle_gamma 90
_cell_formula_units_Z 4
_cell_length_a 6.18045(11)
_cell_length_b 11.01060(13)
_cell_length_c 25.1159(4)
_cell_measurement_reflns_used 25475
_cell_measurement_temperature 100
_cell_measurement_theta_max 26.0650
_cell_measurement_theta_min 2.4640
_cell_volume 1708.91(5)
_computing_cell_refinement 'CrysAlisPro 1.171.42.86a (Rigaku OD, 2023)'
_computing_data_collection 'CrysAlisPro 1.171.42.86a (Rigaku OD, 2023)'
_computing_data_reduction 'CrysAlisPro 1.171.42.86a (Rigaku OD, 2023)'
_computing_molecular_graphics 'Olex2 1.3 (Dolomanov et al., 2009)'
_computing_publication_material 'Olex2 1.3 (Dolomanov et al., 2009)'
_computing_structure_refinement 'SHELXL 2018/3 (Sheldrick, 2015)'
_computing_structure_solution 'SHELXT  (Sheldrick, 2015)'
_diffrn_ambient_environment N~2~
_diffrn_ambient_temperature 100
_diffrn_detector 'CCD plate'
_diffrn_detector_area_resol_mean 16.1544
_diffrn_detector_type Eos
_diffrn_measured_fraction_theta_full 0.999
_diffrn_measured_fraction_theta_max 0.980
_diffrn_measurement_details
;
List of Runs (angles in degrees, time in seconds):

  # Type    Start    End  Width  t~exp~   \w     \q     \k     \f   Frames
#--------------------------------------------------------------------------
  1  \w      3.00 103.00   1.00    2.50    --   14.00-126.00 127.00  100
  2  \w     13.00 114.00   1.00    2.50    --   14.00-143.00 -41.00  101
  3  \w   -151.00 -66.00   1.00    7.50    --  -36.11-143.00 -41.00   85
  4  \w   -150.00 -76.00   1.00    7.50    --  -36.11-126.00 127.00   74
  5  \w   -112.00  -3.00   1.00    7.50    --  -36.11 126.00-155.00  109
  6  \w      3.00 112.00   1.00    7.50    --   36.19-126.00 127.00  109
  7  \w     76.00 150.00   1.00    7.50    --   36.19 126.00-155.00   74
  8  \w     13.00 124.00   1.00    7.50    --   36.19-143.00 -41.00  111
  9  \w   -128.00 -82.00   1.00    2.50    --  -13.92 -99.00   0.00   46
 10  \w   -128.00 -82.00   1.00    2.50    --  -13.92 -99.00 150.00   46
 11  \w    -53.00  39.00   1.00    2.50    --   14.00  77.00  60.00   92
 12  \w    -53.00  39.00   1.00    2.50    --   14.00  77.00 120.00   92
 13  \w    -53.00  39.00   1.00    2.50    --   14.00  77.00 -60.00   92
 14  \w    -53.00  39.00   1.00    2.50    --   14.00  77.00-180.00   92
 15  \w    -53.00  39.00   1.00    2.50    --   14.00  77.00-150.00   92
 16  \w    -53.00  39.00   1.00    2.50    --   14.00  77.00 -30.00   92
 17  \w    -53.00  39.00   1.00    2.50    --   14.00  77.00  90.00   92
 18  \w   -153.00 -80.00   1.00    7.50    --  -36.11 -77.00   0.00   73
 19  \w   -153.00 -83.00   1.00    7.50    --  -36.11 -94.00  30.00   70
 20  \w   -153.00 -80.00   1.00    7.50    --  -36.11 -77.00 -90.00   73
 21  \w   -153.00 -80.00   1.00    7.50    --  -36.11 -77.00-150.00   73
 22  \w   -153.00 -80.00   1.00    7.50    --  -36.11 -77.00  60.00   73
 23  \w    -31.00  39.00   1.00    7.50    --   36.19  77.00-180.00   70
 24  \w    -43.00  11.00   1.00    7.50    --   36.19 111.00   0.00   54
 25  \w    -31.00  39.00   1.00    7.50    --   36.19  77.00 120.00   70
 26  \w    -31.00  39.00   1.00    7.50    --   36.19  77.00-120.00   70
 27  \w    -31.00  39.00   1.00    7.50    --   36.19  77.00   0.00   70
 28  \w    -31.00  39.00   1.00    7.50    --   36.19  77.00  60.00   70
 29  \w    -31.00  39.00   1.00    7.50    --   36.19  77.00 -90.00   70
 30  \w    -31.00  39.00   1.00    7.50    --   36.19  77.00 -30.00   70
 31  \w    -43.00  11.00   1.00    7.50    --   36.19 111.00 150.00   54
 32  \w    -43.00  11.00   1.00    7.50    --   36.19 111.00 -90.00   54
 33  \w    -31.00  39.00   1.00    7.50    --   36.19  77.00  30.00   70
 34  \w    -43.00  11.00   1.00    7.50    --   36.19 111.00 -30.00   54
 35  \w    -80.00 -35.00   1.00    7.50    --   36.19 178.00-180.00   45
 36  \w    -43.00  11.00   1.00    7.50    --   36.19 111.00-180.00   54
 37  \w    -31.00  39.00   1.00    7.50    --   36.19  77.00  90.00   70
 38  \w     80.00 129.00   1.00    2.50    --   14.00  77.00  60.00   49
 39  \w   -101.00 129.00   1.00    2.50    --   14.00 -19.00 -60.00  230
 40  \w   -101.00 129.00   1.00    2.50    --   14.00 -19.00  90.00  230
 41  \w   -101.00 129.00   1.00    2.50    --   14.00  37.00  60.00  230
 42  \w   -101.00 129.00   1.00    2.50    --   14.00 -19.00   0.00  230
 43  \w   -101.00 129.00   1.00    2.50    --   14.00  37.00-150.00  230
 44  \w     80.00 129.00   1.00    2.50    --   14.00  77.00 150.00   49
 45  \w     80.00 129.00   1.00    2.50    --   14.00  77.00   0.00   49
 46  \w   -153.00 -80.00   1.00    7.50    --  -36.11 -77.00-180.00   73
 47  \w   -149.00 -83.00   1.00    7.50    --  -36.11-111.00-150.00   66
 48  \w     80.00 152.00   1.00    7.50    --   36.19  77.00 -30.00   72
 49  \w     83.00 149.00   1.00    7.50    --   36.19 111.00 150.00   66
 50  \w    -79.00 152.00   1.00    7.50    --   36.19  30.00 -90.00  231
 51  \w    -41.00 152.00   1.00    7.50    --   36.19  61.00  60.00  193
 52  \w     83.00 149.00   1.00    7.50    --   36.19 111.00  90.00   66
 53  \w    -79.00 152.00   1.00    7.50    --   36.19  30.00  30.00  231
 54  \w     80.00 152.00   1.00    7.50    --   36.19  77.00 -60.00   72
 55  \w    -79.00 152.00   1.00    7.50    --   36.19  30.00-150.00  231
 56  \w     83.00 134.00   1.00    7.50    --   36.19 111.00 -60.00   51
;
_diffrn_measurement_device 'four-circle diffractometer'
_diffrn_measurement_device_type 'Xcalibur, Eos'
_diffrn_measurement_method '\w scans'
_diffrn_orient_matrix_type 'CrysAlisPro convention (1999,Acta A55,543-557)'
_diffrn_orient_matrix_UB_11 0.0262980000
_diffrn_orient_matrix_UB_12 -0.0077227000
_diffrn_orient_matrix_UB_13 0.0273898000
_diffrn_orient_matrix_UB_21 0.1073107000
_diffrn_orient_matrix_UB_22 -0.0159536000
_diffrn_orient_matrix_UB_23 -0.0067088000
_diffrn_orient_matrix_UB_31 0.0309849000
_diffrn_orient_matrix_UB_32 0.0619079000
_diffrn_orient_matrix_UB_33 0.0016903000
_diffrn_radiation_monochromator graphite
_diffrn_radiation_probe x-ray
_diffrn_radiation_type 'Mo K\a'
_diffrn_radiation_wavelength 0.71073
_diffrn_reflns_av_unetI/netI 0.0241
_diffrn_reflns_Laue_measured_fraction_full 0.999
_diffrn_reflns_Laue_measured_fraction_max 0.980
_diffrn_reflns_limit_h_max 7
_diffrn_reflns_limit_h_min -7
_diffrn_reflns_limit_k_max 13
_diffrn_reflns_limit_k_min -13
_diffrn_reflns_limit_l_max 30
_diffrn_reflns_limit_l_min -29
_diffrn_reflns_number 7151
_diffrn_reflns_point_group_measured_fraction_full 0.999
_diffrn_reflns_point_group_measured_fraction_max 0.968
_diffrn_reflns_theta_full 25.242
_diffrn_reflns_theta_max 26.113
_diffrn_reflns_theta_min 2.433
_diffrn_source 'fine-focus sealed X-ray tube'
_diffrn_source_type 'Enhance (Mo) X-ray Source'
_exptl_absorpt_coefficient_mu 8.776
_exptl_absorpt_correction_T_max 1.00000
_exptl_absorpt_correction_T_min 0.13137
_exptl_absorpt_correction_type multi-scan
_exptl_absorpt_process_details
;
CrysAlisPro 1.171.42.86a (Rigaku Oxford Diffraction, 2023)
Empirical absorption correction using spherical harmonics,
implemented in SCALE3 ABSPACK scaling algorithm.
;
_exptl_crystal_colour colourless
_exptl_crystal_colour_primary colourless
_exptl_crystal_density_diffrn 2.024
_exptl_crystal_description plate
_exptl_crystal_F_000 1008
_exptl_crystal_size_max 0.4
_exptl_crystal_size_mid 0.1
_exptl_crystal_size_min 0.03
_refine_diff_density_max 2.037
_refine_diff_density_min -1.473
_refine_diff_density_rms 0.181
_refine_ls_abs_structure_details
;
 Classical Flack method preferred over Parsons because s.u. lower.
;
_refine_ls_abs_structure_Flack -0.049(18)
_refine_ls_extinction_method none
_refine_ls_goodness_of_fit_ref 1.174
_refine_ls_hydrogen_treatment constr
_refine_ls_matrix_type full
_refine_ls_number_parameters 416
_refine_ls_number_reflns 7151
_refine_ls_number_restraints 417
_refine_ls_restrained_S_all 1.142
_refine_ls_R_factor_all 0.0379
_refine_ls_R_factor_gt 0.0368
_refine_ls_shift/su_max 0.001
_refine_ls_shift/su_mean 0.000
_refine_ls_structure_factor_coef Fsqd
_refine_ls_weighting_details 'w=1/[\s^2^(Fo^2^)+(0.0077P)^2^+34.5348P] where P=(Fo^2^+2Fc^2^)/3'
_refine_ls_weighting_scheme calc
_refine_ls_wR_factor_gt 0.0854
_refine_ls_wR_factor_ref 0.0861
_reflns_Friedel_coverage 0.874
_reflns_Friedel_fraction_full 1.000
_reflns_Friedel_fraction_max 0.955
_reflns_number_gt 7009
_reflns_number_total 7151
_reflns_threshold_expression 'I > 2\s(I)'
_cod_data_source_file d3dt01357j2.cif
_cod_data_source_block new
_cod_database_code 7713007
_shelx_shelxl_version_number 2018/3
_chemical_oxdiff_formula 'C17 H24 Au1 Cl1 N2 O2'
_shelx_space_group_comment
;
The symmetry employed for this shelxl refinement is uniquely defined
by the following loop, which should always be used as a source of
symmetry information in preference to the above space-group names.
They are only intended as comments.
;
_shelx_estimated_absorpt_t_max 0.779
_shelx_estimated_absorpt_t_min 0.127
_olex2_refinement_description
;
1. Twinned data refinement
 Scales: 0.8096(13)
 0.1904(13)
2. Fixed Uiso
 At 1.2 times of:
  All C(H,H) groups
3. Uiso/Uaniso restraints and constraints
Uanis(C1) \\sim Ueq, Uanis(C20) \\sim Ueq: with sigma of 0.002 and sigma for
terminal atoms of 0.004
4. Rigid body (RIGU) restrains
 All non-hydrogen atoms
 with sigma for 1-2 distances of 0.004 and sigma for 1-3 distances of 0.004
5.a Secondary CH2 refined with riding coordinates:
 C4(H4A,H4B), C6(H6A,H6B), C7(H7A,H7B), C8(H8A,H8B), C9(H9A,H9B), C10(H10A,
 H10B), C11(H11A,H11B), C13(H13A,H13B), C14(H14A,H14B), C15(H15A,H15B),
 C16(H16A,H16B), C17(H17A,H17B), C21(H21A,H21B), C23(H23A,H23B), C24(H24A,H24B),
  C25(H25A,H25B), C26(H26A,H26B), C27(H27A,H27B), C28(H28A,H28B), C30(H30A,
 H30B), C31(H31A,H31B), C32(H32A,H32B), C33(H33A,H33B), C34(H34A,H34B)
;
_olex2_submission_special_instructions 'No special instructions were received'
_oxdiff_exptl_absorpt_empirical_details
;
Empirical correction (ABSPACK) includes:
- Absorption correction using spherical harmonics
- Frame scaling
;
_oxdiff_exptl_absorpt_empirical_full_max 3.694
_oxdiff_exptl_absorpt_empirical_full_min 0.457

loop_
_space_group_symop_operation_xyz
'x, y, z'
'-x, y+1/2, -z'

loop_
_atom_site_label
_atom_site_type_symbol
_atom_site_fract_x
_atom_site_fract_y
_atom_site_fract_z
_atom_site_U_iso_or_equiv
_atom_site_adp_type
_atom_site_occupancy
_atom_site_site_symmetry_order
_atom_site_calc_flag
_atom_site_refinement_flags_posn
_atom_site_refinement_flags_adp
_atom_site_refinement_flags_occupancy
_atom_site_disorder_assembly
_atom_site_disorder_group
Au1 Au -0.21748(10) 0.42827(7) 0.90198(2) 0.01295(14) Uani 1 1 d . . . . .
Cl1 Cl -0.5219(8) 0.3129(4) 0.89594(19) 0.0157(9) Uani 1 1 d . . . . .
O1 O 0.482(2) 0.6544(13) 0.9771(5) 0.019(3) Uani 1 1 d . . . . .
O2 O 0.426(2) 0.7100(12) 0.8418(5) 0.020(3) Uani 1 1 d . . . . .
N1 N 0.179(3) 0.5560(13) 0.9480(6) 0.014(3) Uani 1 1 d . . . . .
N2 N 0.141(3) 0.5919(13) 0.8662(6) 0.014(3) Uani 1 1 d . . . . .
C1 C 0.043(3) 0.5312(16) 0.9063(8) 0.014(3) Uani 1 1 d . U . . .
C2 C 0.348(3) 0.6298(16) 0.9347(8) 0.015(3) Uani 1 1 d . . . . .
C3 C 0.328(3) 0.6532(15) 0.8823(7) 0.015(3) Uani 1 1 d . . . . .
C4 C 0.429(3) 0.5614(17) 1.0165(8) 0.015(3) Uani 1 1 d . . . . .
H4A H 0.445943 0.594020 1.053047 0.018 Uiso 1 1 calc R U . . .
H4B H 0.524372 0.489947 1.012775 0.018 Uiso 1 1 calc R U . . .
C5 C 0.191(3) 0.5258(16) 1.0053(8) 0.013(3) Uani 1 1 d . . . . .
C6 C 0.137(3) 0.3931(14) 1.0153(7) 0.014(4) Uani 1 1 d . . . . .
H6A H 0.244765 0.340906 0.997597 0.016 Uiso 1 1 calc R U . . .
H6B H -0.007183 0.374450 0.999706 0.016 Uiso 1 1 calc R U . . .
C7 C 0.138(3) 0.3646(18) 1.0759(8) 0.019(4) Uani 1 1 d . . . . .
H7A H 0.101929 0.277953 1.081498 0.022 Uiso 1 1 calc R U . . .
H7B H 0.283366 0.380033 1.091398 0.022 Uiso 1 1 calc R U . . .
C8 C -0.029(3) 0.4447(17) 1.1033(7) 0.016(4) Uani 1 1 d . . . . .
H8A H -0.174930 0.425953 1.088805 0.020 Uiso 1 1 calc R U . . .
H8B H -0.027661 0.426458 1.141897 0.020 Uiso 1 1 calc R U . . .
C9 C 0.019(3) 0.5786(17) 1.0951(8) 0.020(4) Uani 1 1 d . . . . .
H9A H 0.158075 0.599350 1.113163 0.024 Uiso 1 1 calc R U . . .
H9B H -0.096073 0.627863 1.111330 0.024 Uiso 1 1 calc R U . . .
C10 C 0.034(3) 0.6104(16) 1.0347(7) 0.014(3) Uani 1 1 d . . . . .
H10A H -0.111978 0.603727 1.017995 0.016 Uiso 1 1 calc R U . . .
H10B H 0.082780 0.695529 1.030891 0.016 Uiso 1 1 calc R U . . .
C11 C 0.270(3) 0.7050(17) 0.7977(8) 0.018(3) Uani 1 1 d . . . . .
H11A H 0.345700 0.694122 0.763601 0.022 Uiso 1 1 calc R U . . .
H11B H 0.185791 0.781521 0.795740 0.022 Uiso 1 1 calc R U . . .
C12 C 0.117(3) 0.5966(16) 0.8076(8) 0.016(3) Uani 1 1 d . . . . .
C13 C 0.199(3) 0.4782(16) 0.7834(8) 0.016(4) Uani 1 1 d . . . . .
H13A H 0.118365 0.409014 0.798393 0.019 Uiso 1 1 calc R U . . .
H13B H 0.354326 0.467423 0.792966 0.019 Uiso 1 1 calc R U . . .
C14 C 0.172(3) 0.4783(17) 0.7222(8) 0.017(4) Uani 1 1 d . . . . .
H14A H 0.270356 0.539413 0.706824 0.021 Uiso 1 1 calc R U . . .
H14B H 0.212797 0.397615 0.708127 0.021 Uiso 1 1 calc R U . . .
C15 C -0.060(3) 0.5071(18) 0.7054(8) 0.021(4) Uani 1 1 d . . . . .
H15A H -0.070350 0.510928 0.666030 0.026 Uiso 1 1 calc R U . . .
H15B H -0.156344 0.440943 0.717396 0.026 Uiso 1 1 calc R U . . .
C16 C -0.136(4) 0.6258(19) 0.7283(8) 0.025(4) Uani 1 1 d . . . . .
H16A H -0.288850 0.639864 0.717815 0.030 Uiso 1 1 calc R U . . .
H16B H -0.048337 0.693129 0.713851 0.030 Uiso 1 1 calc R U . . .
C17 C -0.114(3) 0.6248(17) 0.7897(8) 0.018(4) Uani 1 1 d . . . . .
H17A H -0.157302 0.704929 0.803822 0.022 Uiso 1 1 calc R U . . .
H17B H -0.212931 0.562832 0.804293 0.022 Uiso 1 1 calc R U . . .
Au2 Au 0.32818(10) 0.91995(6) 0.60239(2) 0.01290(15) Uani 1 1 d . . . . .
Cl2 Cl 0.0225(7) 0.8070(4) 0.6123(2) 0.0181(10) Uani 1 1 d . . . . .
O3 O 0.994(2) 1.1941(12) 0.6577(5) 0.021(3) Uani 1 1 d . . . . .
O4 O 1.010(2) 1.1455(12) 0.5212(5) 0.017(3) Uani 1 1 d . . . . .
N3 N 0.704(3) 1.0750(14) 0.6354(6) 0.016(3) Uani 1 1 d . . . . .
N4 N 0.710(2) 1.0469(12) 0.5521(6) 0.011(3) Uani 1 1 d . . . . .
C18 C 0.595(3) 1.0160(15) 0.5970(8) 0.011(3) Uani 1 1 d . . . . .
C19 C 0.883(3) 1.1383(17) 0.6171(7) 0.015(3) Uani 1 1 d . . . . .
C20 C 0.887(3) 1.1178(15) 0.5649(7) 0.011(3) Uani 1 1 d . U . . .
C21 C 0.918(3) 1.136(2) 0.7060(8) 0.021(4) Uani 1 1 d . . . . .
H21A H 0.912446 1.195631 0.735340 0.025 Uiso 1 1 calc R U . . .
H21B H 1.017943 1.069644 0.716731 0.025 Uiso 1 1 calc R U . . .
C22 C 0.687(3) 1.0831(16) 0.6944(7) 0.014(3) Uani 1 1 d . . . . .
C23 C 0.663(4) 0.9606(17) 0.7198(8) 0.022(4) Uani 1 1 d . . . . .
H23A H 0.790090 0.909863 0.711287 0.026 Uiso 1 1 calc R U . . .
H23B H 0.532293 0.919852 0.705001 0.026 Uiso 1 1 calc R U . . .
C24 C 0.644(3) 0.9718(17) 0.7800(8) 0.021(4) Uani 1 1 d . . . . .
H24A H 0.620971 0.890252 0.795509 0.025 Uiso 1 1 calc R U . . .
H24B H 0.780968 1.004693 0.795106 0.025 Uiso 1 1 calc R U . . .
C25 C 0.458(3) 1.0543(17) 0.7948(8) 0.018(4) Uani 1 1 d . . . . .
H25A H 0.320002 1.017325 0.782746 0.021 Uiso 1 1 calc R U . . .
H25B H 0.454838 1.063244 0.833947 0.021 Uiso 1 1 calc R U . . .
C26 C 0.483(3) 1.1776(17) 0.7695(8) 0.019(4) Uani 1 1 d . . . . .
H26A H 0.610160 1.219018 0.785455 0.023 Uiso 1 1 calc R U . . .
H26B H 0.353217 1.227152 0.777182 0.023 Uiso 1 1 calc R U . . .
C27 C 0.510(3) 1.1695(19) 0.7091(8) 0.021(4) Uani 1 1 d . . . . .
H27A H 0.371950 1.142369 0.692331 0.025 Uiso 1 1 calc R U . . .
H27B H 0.543651 1.251178 0.694939 0.025 Uiso 1 1 calc R U . . .
C28 C 0.940(3) 1.0536(18) 0.4819(8) 0.019(4) Uani 1 1 d . . . . .
H28A H 1.035077 0.981207 0.484290 0.023 Uiso 1 1 calc R U . . .
H28B H 0.948364 1.087101 0.445408 0.023 Uiso 1 1 calc R U . . .
C29 C 0.701(3) 1.0181(16) 0.4948(8) 0.014(3) Uani 1 1 d . . . . .
C30 C 0.657(4) 0.8862(15) 0.4844(8) 0.016(4) Uani 1 1 d . . . . .
H30A H 0.519668 0.862960 0.501610 0.019 Uiso 1 1 calc R U . . .
H30B H 0.774385 0.836913 0.500563 0.019 Uiso 1 1 calc R U . . .
C31 C 0.639(3) 0.8584(15) 0.4254(8) 0.017(4) Uani 1 1 d . . . . .
H31A H 0.781361 0.872791 0.408827 0.021 Uiso 1 1 calc R U . . .
H31B H 0.601680 0.771756 0.420390 0.021 Uiso 1 1 calc R U . . .
C32 C 0.470(3) 0.937(2) 0.3983(7) 0.018(3) Uani 1 1 d . . . . .
H32A H 0.326002 0.916155 0.412415 0.021 Uiso 1 1 calc R U . . .
H32B H 0.467870 0.919227 0.359647 0.021 Uiso 1 1 calc R U . . .
C33 C 0.516(3) 1.0742(15) 0.4075(8) 0.017(4) Uani 1 1 d . . . . .
H33A H 0.650611 1.097062 0.388984 0.021 Uiso 1 1 calc R U . . .
H33B H 0.396014 1.122630 0.391995 0.021 Uiso 1 1 calc R U . . .
C34 C 0.542(3) 1.1040(16) 0.4671(7) 0.013(3) Uani 1 1 d . . . . .
H34A H 0.593478 1.188642 0.471325 0.016 Uiso 1 1 calc R U . . .
H34B H 0.398973 1.097751 0.484260 0.016 Uiso 1 1 calc R U . . .

loop_
_atom_site_aniso_label
_atom_site_aniso_U_11
_atom_site_aniso_U_22
_atom_site_aniso_U_33
_atom_site_aniso_U_23
_atom_site_aniso_U_13
_atom_site_aniso_U_12
Au1 0.0145(3) 0.0123(3) 0.0120(3) 0.0003(4) 0.0000(2) -0.0019(4)
Cl1 0.015(2) 0.012(2) 0.020(2) 0.0022(18) -0.0014(19) -0.0011(17)
O1 0.013(6) 0.029(7) 0.016(6) 0.000(5) 0.003(5) -0.004(5)
O2 0.022(7) 0.021(7) 0.017(6) 0.002(5) 0.004(5) -0.012(5)
N1 0.016(7) 0.009(6) 0.017(5) -0.002(5) 0.000(5) 0.003(5)
N2 0.017(7) 0.009(6) 0.015(6) 0.000(5) 0.004(5) 0.006(5)
C1 0.014(4) 0.013(4) 0.014(4) 0.001(3) 0.002(3) 0.002(3)
C2 0.013(7) 0.018(8) 0.016(6) -0.003(6) 0.004(5) 0.002(6)
C3 0.018(8) 0.009(7) 0.017(6) 0.002(5) 0.005(5) 0.003(6)
C4 0.010(7) 0.018(8) 0.017(8) -0.002(6) 0.000(6) 0.000(6)
C5 0.010(8) 0.011(7) 0.018(7) 0.000(6) 0.000(6) -0.001(6)
C6 0.018(8) 0.006(7) 0.017(8) 0.003(6) 0.005(7) -0.002(6)
C7 0.020(9) 0.022(8) 0.014(8) 0.004(7) -0.002(7) 0.005(7)
C8 0.019(8) 0.021(9) 0.009(7) 0.000(7) -0.002(6) 0.005(7)
C9 0.023(10) 0.025(8) 0.013(8) 0.003(7) -0.003(8) 0.000(7)
C10 0.018(9) 0.011(7) 0.011(8) -0.001(6) 0.000(7) 0.004(7)
C11 0.022(8) 0.017(8) 0.016(8) 0.004(7) 0.005(7) -0.005(7)
C12 0.017(8) 0.016(7) 0.016(7) 0.002(6) 0.003(6) 0.001(6)
C13 0.015(9) 0.014(7) 0.019(8) 0.001(6) 0.005(7) 0.007(7)
C14 0.018(9) 0.015(8) 0.019(8) -0.003(7) -0.002(7) 0.005(7)
C15 0.016(9) 0.029(9) 0.019(9) 0.001(7) -0.002(7) -0.003(7)
C16 0.030(11) 0.027(9) 0.018(8) 0.008(8) -0.002(8) 0.009(8)
C17 0.016(8) 0.021(9) 0.017(8) 0.004(7) 0.003(7) 0.001(7)
Au2 0.0132(3) 0.0121(3) 0.0135(3) -0.0013(4) 0.0024(2) -0.0046(4)
Cl2 0.012(2) 0.015(2) 0.027(3) 0.0008(19) 0.0041(19) -0.0070(17)
O3 0.024(7) 0.025(7) 0.013(6) 0.000(5) -0.003(5) -0.010(5)
O4 0.017(6) 0.019(6) 0.015(6) 0.000(5) 0.002(5) -0.001(5)
N3 0.014(7) 0.019(7) 0.015(6) -0.001(5) 0.003(5) 0.002(5)
N4 0.012(7) 0.009(6) 0.011(5) -0.001(5) 0.003(5) 0.003(5)
C18 0.012(8) 0.008(7) 0.013(6) 0.004(6) 0.002(6) -0.004(6)
C19 0.010(8) 0.020(8) 0.015(6) -0.001(6) 0.001(5) -0.001(6)
C20 0.011(4) 0.011(4) 0.012(4) 0.000(3) -0.001(3) 0.002(3)
C21 0.012(8) 0.035(11) 0.015(8) 0.007(8) -0.001(7) -0.009(7)
C22 0.008(7) 0.022(8) 0.012(6) -0.001(6) 0.000(6) -0.001(6)
C23 0.028(11) 0.021(8) 0.016(8) 0.000(6) -0.006(7) -0.001(6)
C24 0.028(11) 0.014(8) 0.020(8) 0.004(7) 0.000(8) -0.003(7)
C25 0.017(9) 0.025(8) 0.011(9) -0.002(7) -0.001(7) -0.007(7)
C26 0.025(11) 0.018(8) 0.016(8) -0.007(7) 0.007(7) 0.007(7)
C27 0.023(9) 0.028(9) 0.011(8) 0.000(7) 0.005(7) 0.009(7)
C28 0.021(8) 0.023(9) 0.013(8) -0.003(7) 0.004(7) 0.001(7)
C29 0.019(8) 0.008(7) 0.015(7) -0.005(6) -0.001(6) 0.007(6)
C30 0.028(10) 0.007(7) 0.013(7) -0.002(5) 0.002(7) 0.000(6)
C31 0.023(10) 0.008(7) 0.021(8) -0.010(6) 0.004(8) 0.002(7)
C32 0.015(7) 0.015(8) 0.024(8) -0.004(8) 0.002(6) -0.001(7)
C33 0.025(10) 0.009(7) 0.018(8) 0.001(6) 0.000(7) -0.001(7)
C34 0.014(8) 0.013(7) 0.014(8) 0.001(6) 0.006(6) 0.003(6)

loop_
_atom_type_symbol
_atom_type_description
_atom_type_scat_dispersion_real
_atom_type_scat_dispersion_imag
_atom_type_scat_source
C C 0.0033 0.0016 'International Tables Vol C Tables 4.2.6.8 and 6.1.1.4'
H H 0.0000 0.0000 'International Tables Vol C Tables 4.2.6.8 and 6.1.1.4'
Au Au -2.0133 8.8022 'International Tables Vol C Tables 4.2.6.8 and 6.1.1.4'
Cl Cl 0.1484 0.1585 'International Tables Vol C Tables 4.2.6.8 and 6.1.1.4'
N N 0.0061 0.0033 'International Tables Vol C Tables 4.2.6.8 and 6.1.1.4'
O O 0.0106 0.0060 'International Tables Vol C Tables 4.2.6.8 and 6.1.1.4'

loop_
_geom_angle_atom_site_label_1
_geom_angle_atom_site_label_2
_geom_angle_atom_site_label_3
_geom_angle
_geom_angle_site_symmetry_1
_geom_angle_site_symmetry_3
_geom_angle_publ_flag
C1 Au1 Cl1 178.7(6) . . ?
C2 O1 C4 104.4(14) . . ?
C3 O2 C11 105.0(14) . . ?
C1 N1 C2 113.2(16) . . ?
C1 N1 C5 136.7(16) . . ?
C2 N1 C5 110.1(15) . . ?
C1 N2 C3 113.7(16) . . ?
C1 N2 C12 135.9(17) . . ?
C3 N2 C12 109.7(15) . . ?
N1 C1 Au1 130.6(14) . . ?
N2 C1 Au1 128.0(14) . . ?
N2 C1 N1 101.3(15) . . ?
O1 C2 N1 112.4(16) . . ?
C3 C2 O1 140.4(18) . . ?
C3 C2 N1 107.1(17) . . ?
O2 C3 N2 112.8(16) . . ?
C2 C3 O2 142.6(19) . . ?
C2 C3 N2 104.6(16) . . ?
O1 C4 H4A 110.5 . . ?
O1 C4 H4B 110.5 . . ?
O1 C4 C5 106.2(15) . . ?
H4A C4 H4B 108.7 . . ?
C5 C4 H4A 110.5 . . ?
C5 C4 H4B 110.5 . . ?
N1 C5 C4 98.9(15) . . ?
N1 C5 C6 111.7(15) . . ?
N1 C5 C10 107.9(15) . . ?
C4 C5 C10 111.4(15) . . ?
C6 C5 C4 115.1(16) . . ?
C6 C5 C10 111.0(15) . . ?
C5 C6 H6A 109.4 . . ?
C5 C6 H6B 109.4 . . ?
C5 C6 C7 111.1(15) . . ?
H6A C6 H6B 108.0 . . ?
C7 C6 H6A 109.4 . . ?
C7 C6 H6B 109.4 . . ?
C6 C7 H7A 109.8 . . ?
C6 C7 H7B 109.8 . . ?
H7A C7 H7B 108.2 . . ?
C8 C7 C6 109.6(15) . . ?
C8 C7 H7A 109.8 . . ?
C8 C7 H7B 109.8 . . ?
C7 C8 H8A 109.4 . . ?
C7 C8 H8B 109.4 . . ?
H8A C8 H8B 108.0 . . ?
C9 C8 C7 111.3(16) . . ?
C9 C8 H8A 109.4 . . ?
C9 C8 H8B 109.4 . . ?
C8 C9 H9A 109.4 . . ?
C8 C9 H9B 109.4 . . ?
C8 C9 C10 111.4(15) . . ?
H9A C9 H9B 108.0 . . ?
C10 C9 H9A 109.4 . . ?
C10 C9 H9B 109.4 . . ?
C5 C10 C9 112.1(15) . . ?
C5 C10 H10A 109.2 . . ?
C5 C10 H10B 109.2 . . ?
C9 C10 H10A 109.2 . . ?
C9 C10 H10B 109.2 . . ?
H10A C10 H10B 107.9 . . ?
O2 C11 H11A 110.2 . . ?
O2 C11 H11B 110.2 . . ?
O2 C11 C12 107.7(15) . . ?
H11A C11 H11B 108.5 . . ?
C12 C11 H11A 110.2 . . ?
C12 C11 H11B 110.2 . . ?
N2 C12 C11 98.0(15) . . ?
N2 C12 C13 109.8(15) . . ?
N2 C12 C17 112.1(15) . . ?
C13 C12 C11 112.8(16) . . ?
C17 C12 C11 111.6(15) . . ?
C17 C12 C13 111.8(16) . . ?
C12 C13 H13A 109.4 . . ?
C12 C13 H13B 109.4 . . ?
C12 C13 C14 111.3(15) . . ?
H13A C13 H13B 108.0 . . ?
C14 C13 H13A 109.4 . . ?
C14 C13 H13B 109.4 . . ?
C13 C14 H14A 109.4 . . ?
C13 C14 H14B 109.4 . . ?
H14A C14 H14B 108.0 . . ?
C15 C14 C13 111.3(16) . . ?
C15 C14 H14A 109.4 . . ?
C15 C14 H14B 109.4 . . ?
C14 C15 H15A 109.3 . . ?
C14 C15 H15B 109.3 . . ?
H15A C15 H15B 107.9 . . ?
C16 C15 C14 111.8(17) . . ?
C16 C15 H15A 109.3 . . ?
C16 C15 H15B 109.3 . . ?
C15 C16 H16A 109.5 . . ?
C15 C16 H16B 109.5 . . ?
C15 C16 C17 110.7(16) . . ?
H16A C16 H16B 108.1 . . ?
C17 C16 H16A 109.5 . . ?
C17 C16 H16B 109.5 . . ?
C12 C17 C16 111.2(16) . . ?
C12 C17 H17A 109.4 . . ?
C12 C17 H17B 109.4 . . ?
C16 C17 H17A 109.4 . . ?
C16 C17 H17B 109.4 . . ?
H17A C17 H17B 108.0 . . ?
C18 Au2 Cl2 177.6(6) . . ?
C19 O3 C21 105.0(14) . . ?
C20 O4 C28 102.9(14) . . ?
C18 N3 C19 113.5(15) . . ?
C18 N3 C22 134.6(16) . . ?
C19 N3 C22 111.7(15) . . ?
C18 N4 C29 136.7(16) . . ?
C20 N4 C18 111.5(15) . . ?
C20 N4 C29 111.7(15) . . ?
N3 C18 Au2 128.8(14) . . ?
N3 C18 N4 101.9(14) . . ?
N4 C18 Au2 129.2(14) . . ?
O3 C19 N3 111.7(16) . . ?
C20 C19 O3 142.7(18) . . ?
C20 C19 N3 105.5(16) . . ?
N4 C20 O4 112.6(15) . . ?
C19 C20 O4 139.9(17) . . ?
C19 C20 N4 107.4(16) . . ?
O3 C21 H21A 110.0 . . ?
O3 C21 H21B 110.0 . . ?
O3 C21 C22 108.4(15) . . ?
H21A C21 H21B 108.4 . . ?
C22 C21 H21A 110.0 . . ?
C22 C21 H21B 110.0 . . ?
N3 C22 C21 97.2(14) . . ?
N3 C22 C23 112.2(15) . . ?
N3 C22 C27 110.3(15) . . ?
C23 C22 C21 110.5(16) . . ?
C27 C22 C21 112.7(16) . . ?
C27 C22 C23 113.0(17) . . ?
C22 C23 H23A 109.4 . . ?
C22 C23 H23B 109.4 . . ?
C22 C23 C24 111.0(16) . . ?
H23A C23 H23B 108.0 . . ?
C24 C23 H23A 109.4 . . ?
C24 C23 H23B 109.4 . . ?
C23 C24 H24A 109.4 . . ?
C23 C24 H24B 109.4 . . ?
H24A C24 H24B 108.0 . . ?
C25 C24 C23 111.2(17) . . ?
C25 C24 H24A 109.4 . . ?
C25 C24 H24B 109.4 . . ?
C24 C25 H25A 109.5 . . ?
C24 C25 H25B 109.5 . . ?
H25A C25 H25B 108.1 . . ?
C26 C25 C24 110.9(16) . . ?
C26 C25 H25A 109.5 . . ?
C26 C25 H25B 109.5 . . ?
C25 C26 H26A 109.2 . . ?
C25 C26 H26B 109.2 . . ?
C25 C26 C27 112.2(16) . . ?
H26A C26 H26B 107.9 . . ?
C27 C26 H26A 109.2 . . ?
C27 C26 H26B 109.2 . . ?
C22 C27 C26 111.9(16) . . ?
C22 C27 H27A 109.2 . . ?
C22 C27 H27B 109.2 . . ?
C26 C27 H27A 109.2 . . ?
C26 C27 H27B 109.2 . . ?
H27A C27 H27B 107.9 . . ?
O4 C28 H28A 110.2 . . ?
O4 C28 H28B 110.2 . . ?
O4 C28 C29 107.4(15) . . ?
H28A C28 H28B 108.5 . . ?
C29 C28 H28A 110.2 . . ?
C29 C28 H28B 110.2 . . ?
N4 C29 C28 97.2(15) . . ?
N4 C29 C30 112.5(16) . . ?
N4 C29 C34 109.0(14) . . ?
C30 C29 C28 112.0(17) . . ?
C30 C29 C34 114.1(16) . . ?
C34 C29 C28 110.8(16) . . ?
C29 C30 H30A 109.2 . . ?
C29 C30 H30B 109.2 . . ?
C29 C30 C31 112.0(15) . . ?
H30A C30 H30B 107.9 . . ?
C31 C30 H30A 109.2 . . ?
C31 C30 H30B 109.2 . . ?
C30 C31 H31A 109.4 . . ?
C30 C31 H31B 109.4 . . ?
H31A C31 H31B 108.0 . . ?
C32 C31 C30 111.2(15) . . ?
C32 C31 H31A 109.4 . . ?
C32 C31 H31B 109.4 . . ?
C31 C32 H32A 109.4 . . ?
C31 C32 H32B 109.4 . . ?
C31 C32 C33 111.3(15) . . ?
H32A C32 H32B 108.0 . . ?
C33 C32 H32A 109.4 . . ?
C33 C32 H32B 109.4 . . ?
C32 C33 H33A 109.3 . . ?
C32 C33 H33B 109.3 . . ?
H33A C33 H33B 108.0 . . ?
C34 C33 C32 111.5(15) . . ?
C34 C33 H33A 109.3 . . ?
C34 C33 H33B 109.3 . . ?
C29 C34 C33 111.4(15) . . ?
C29 C34 H34A 109.3 . . ?
C29 C34 H34B 109.3 . . ?
C33 C34 H34A 109.3 . . ?
C33 C34 H34B 109.3 . . ?
H34A C34 H34B 108.0 . . ?

loop_
_geom_bond_atom_site_label_1
_geom_bond_atom_site_label_2
_geom_bond_distance
_geom_bond_site_symmetry_2
_geom_bond_publ_flag
Au1 Cl1 2.273(5) . ?
Au1 C1 1.970(19) . ?
O1 C2 1.37(2) . ?
O1 C4 1.46(2) . ?
O2 C3 1.35(2) . ?
O2 C11 1.46(2) . ?
N1 C1 1.36(2) . ?
N1 C2 1.37(2) . ?
N1 C5 1.48(2) . ?
N2 C1 1.36(2) . ?
N2 C3 1.40(2) . ?
N2 C12 1.48(2) . ?
C2 C3 1.34(3) . ?
C4 H4A 0.9900 . ?
C4 H4B 0.9900 . ?
C4 C5 1.54(2) . ?
C5 C6 1.52(2) . ?
C5 C10 1.54(2) . ?
C6 H6A 0.9900 . ?
C6 H6B 0.9900 . ?
C6 C7 1.55(3) . ?
C7 H7A 0.9900 . ?
C7 H7B 0.9900 . ?
C7 C8 1.53(3) . ?
C8 H8A 0.9900 . ?
C8 H8B 0.9900 . ?
C8 C9 1.52(3) . ?
C9 H9A 0.9900 . ?
C9 H9B 0.9900 . ?
C9 C10 1.56(3) . ?
C10 H10A 0.9900 . ?
C10 H10B 0.9900 . ?
C11 H11A 0.9900 . ?
C11 H11B 0.9900 . ?
C11 C12 1.54(3) . ?
C12 C13 1.53(2) . ?
C12 C17 1.52(3) . ?
C13 H13A 0.9900 . ?
C13 H13B 0.9900 . ?
C13 C14 1.54(3) . ?
C14 H14A 0.9900 . ?
C14 H14B 0.9900 . ?
C14 C15 1.52(3) . ?
C15 H15A 0.9900 . ?
C15 H15B 0.9900 . ?
C15 C16 1.51(3) . ?
C16 H16A 0.9900 . ?
C16 H16B 0.9900 . ?
C16 C17 1.54(3) . ?
C17 H17A 0.9900 . ?
C17 H17B 0.9900 . ?
Au2 Cl2 2.279(4) . ?
Au2 C18 1.965(17) . ?
O3 C19 1.37(2) . ?
O3 C21 1.46(2) . ?
O4 C20 1.38(2) . ?
O4 C28 1.47(2) . ?
N3 C18 1.34(2) . ?
N3 C19 1.39(2) . ?
N3 C22 1.49(2) . ?
N4 C18 1.39(2) . ?
N4 C20 1.38(2) . ?
N4 C29 1.47(2) . ?
C19 C20 1.33(3) . ?
C21 H21A 0.9900 . ?
C21 H21B 0.9900 . ?
C21 C22 1.57(3) . ?
C22 C23 1.50(3) . ?
C22 C27 1.50(3) . ?
C23 H23A 0.9900 . ?
C23 H23B 0.9900 . ?
C23 C24 1.52(3) . ?
C24 H24A 0.9900 . ?
C24 H24B 0.9900 . ?
C24 C25 1.52(3) . ?
C25 H25A 0.9900 . ?
C25 H25B 0.9900 . ?
C25 C26 1.51(3) . ?
C26 H26A 0.9900 . ?
C26 H26B 0.9900 . ?
C26 C27 1.53(3) . ?
C27 H27A 0.9900 . ?
C27 H27B 0.9900 . ?
C28 H28A 0.9900 . ?
C28 H28B 0.9900 . ?
C28 C29 1.57(3) . ?
C29 C30 1.50(2) . ?
C29 C34 1.52(2) . ?
C30 H30A 0.9900 . ?
C30 H30B 0.9900 . ?
C30 C31 1.51(3) . ?
C31 H31A 0.9900 . ?
C31 H31B 0.9900 . ?
C31 C32 1.51(3) . ?
C32 H32A 0.9900 . ?
C32 H32B 0.9900 . ?
C32 C33 1.56(3) . ?
C33 H33A 0.9900 . ?
C33 H33B 0.9900 . ?
C33 C34 1.54(3) . ?
C34 H34A 0.9900 . ?
C34 H34B 0.9900 . ?

loop_
_geom_torsion_atom_site_label_1
_geom_torsion_atom_site_label_2
_geom_torsion_atom_site_label_3
_geom_torsion_atom_site_label_4
_geom_torsion
_geom_torsion_site_symmetry_1
_geom_torsion_site_symmetry_2
_geom_torsion_site_symmetry_3
_geom_torsion_site_symmetry_4
_geom_torsion_publ_flag
O1 C2 C3 O2 2(5) . . . . ?
O1 C2 C3 N2 180(2) . . . . ?
O1 C4 C5 N1 26.5(16) . . . . ?
O1 C4 C5 C6 145.6(16) . . . . ?
O1 C4 C5 C10 -86.8(17) . . . . ?
O2 C11 C12 N2 25.7(18) . . . . ?
O2 C11 C12 C13 -89.8(19) . . . . ?
O2 C11 C12 C17 143.3(16) . . . . ?
N1 C2 C3 O2 -177(2) . . . . ?
N1 C2 C3 N2 0.8(19) . . . . ?
N1 C5 C6 C7 -176.6(16) . . . . ?
N1 C5 C10 C9 175.0(15) . . . . ?
N2 C12 C13 C14 178.4(16) . . . . ?
N2 C12 C17 C16 -178.5(15) . . . . ?
C1 N1 C2 O1 179.5(15) . . . . ?
C1 N1 C2 C3 -1(2) . . . . ?
C1 N1 C5 C4 164(2) . . . . ?
C1 N1 C5 C6 43(3) . . . . ?
C1 N1 C5 C10 -79(2) . . . . ?
C1 N2 C3 O2 178.3(15) . . . . ?
C1 N2 C3 C2 0(2) . . . . ?
C1 N2 C12 C11 171.3(19) . . . . ?
C1 N2 C12 C13 -71(3) . . . . ?
C1 N2 C12 C17 54(3) . . . . ?
C2 O1 C4 C5 -27.5(17) . . . . ?
C2 N1 C1 Au1 178.0(14) . . . . ?
C2 N1 C1 N2 1.2(19) . . . . ?
C2 N1 C5 C4 -16.8(17) . . . . ?
C2 N1 C5 C6 -138.5(16) . . . . ?
C2 N1 C5 C10 99.3(17) . . . . ?
C3 O2 C11 C12 -23.7(19) . . . . ?
C3 N2 C1 Au1 -177.6(13) . . . . ?
C3 N2 C1 N1 -0.6(19) . . . . ?
C3 N2 C12 C11 -19.2(18) . . . . ?
C3 N2 C12 C13 98.7(18) . . . . ?
C3 N2 C12 C17 -136.4(15) . . . . ?
C4 O1 C2 N1 17.3(19) . . . . ?
C4 O1 C2 C3 -161(2) . . . . ?
C4 C5 C6 C7 72(2) . . . . ?
C4 C5 C10 C9 -77.4(19) . . . . ?
C5 N1 C1 Au1 -3(3) . . . . ?
C5 N1 C1 N2 179.9(18) . . . . ?
C5 N1 C2 O1 0(2) . . . . ?
C5 N1 C2 C3 179.6(15) . . . . ?
C5 C6 C7 C8 59(2) . . . . ?
C6 C5 C10 C9 52(2) . . . . ?
C6 C7 C8 C9 -59(2) . . . . ?
C7 C8 C9 C10 55(2) . . . . ?
C8 C9 C10 C5 -52(2) . . . . ?
C10 C5 C6 C7 -56(2) . . . . ?
C11 O2 C3 N2 11.2(19) . . . . ?
C11 O2 C3 C2 -171(3) . . . . ?
C11 C12 C13 C14 -73(2) . . . . ?
C11 C12 C17 C16 73(2) . . . . ?
C12 N2 C1 Au1 -8(3) . . . . ?
C12 N2 C1 N1 168.6(18) . . . . ?
C12 N2 C3 O2 6(2) . . . . ?
C12 N2 C3 C2 -172.2(14) . . . . ?
C12 C13 C14 C15 -53(2) . . . . ?
C13 C12 C17 C16 -55(2) . . . . ?
C13 C14 C15 C16 56(2) . . . . ?
C14 C15 C16 C17 -57(2) . . . . ?
C15 C16 C17 C12 56(2) . . . . ?
C17 C12 C13 C14 53(2) . . . . ?
O3 C19 C20 O4 -2(5) . . . . ?
O3 C19 C20 N4 178(2) . . . . ?
O3 C21 C22 N3 22.4(18) . . . . ?
O3 C21 C22 C23 139.3(17) . . . . ?
O3 C21 C22 C27 -93.2(19) . . . . ?
O4 C28 C29 N4 -26.6(17) . . . . ?
O4 C28 C29 C30 -144.5(16) . . . . ?
O4 C28 C29 C34 86.9(18) . . . . ?
N3 C19 C20 O4 -179(2) . . . . ?
N3 C19 C20 N4 1.8(19) . . . . ?
N3 C22 C23 C24 -179.7(16) . . . . ?
N3 C22 C27 C26 178.4(16) . . . . ?
N4 C29 C30 C31 178.1(16) . . . . ?
N4 C29 C34 C33 -177.3(15) . . . . ?
C18 N3 C19 O3 -178.0(15) . . . . ?
C18 N3 C19 C20 0(2) . . . . ?
C18 N3 C22 C21 163(2) . . . . ?
C18 N3 C22 C23 47(3) . . . . ?
C18 N3 C22 C27 -80(2) . . . . ?
C18 N4 C20 O4 177.4(14) . . . . ?
C18 N4 C20 C19 -3(2) . . . . ?
C18 N4 C29 C28 -159.6(19) . . . . ?
C18 N4 C29 C30 -42(3) . . . . ?
C18 N4 C29 C34 85(2) . . . . ?
C19 O3 C21 C22 -25(2) . . . . ?
C19 N3 C18 Au2 -177.6(13) . . . . ?
C19 N3 C18 N4 -1(2) . . . . ?
C19 N3 C22 C21 -12.8(18) . . . . ?
C19 N3 C22 C23 -128.4(17) . . . . ?
C19 N3 C22 C27 104.7(18) . . . . ?
C20 O4 C28 C29 28.3(18) . . . . ?
C20 N4 C18 Au2 178.8(13) . . . . ?
C20 N4 C18 N3 2.6(19) . . . . ?
C20 N4 C29 C28 15.9(17) . . . . ?
C20 N4 C29 C30 133.4(17) . . . . ?
C20 N4 C29 C34 -99.0(17) . . . . ?
C21 O3 C19 N3 16(2) . . . . ?
C21 O3 C19 C20 -160(3) . . . . ?
C21 C22 C23 C24 73(2) . . . . ?
C21 C22 C27 C26 -74(2) . . . . ?
C22 N3 C18 Au2 7(3) . . . . ?
C22 N3 C18 N4 -176.9(18) . . . . ?
C22 N3 C19 O3 -2(2) . . . . ?
C22 N3 C19 C20 176.3(15) . . . . ?
C22 C23 C24 C25 56(2) . . . . ?
C23 C22 C27 C26 52(2) . . . . ?
C23 C24 C25 C26 -56(2) . . . . ?
C24 C25 C26 C27 54(2) . . . . ?
C25 C26 C27 C22 -52(2) . . . . ?
C27 C22 C23 C24 -54(2) . . . . ?
C28 O4 C20 N4 -18.4(18) . . . . ?
C28 O4 C20 C19 162(2) . . . . ?
C28 C29 C30 C31 -74(2) . . . . ?
C28 C29 C34 C33 76.9(19) . . . . ?
C29 N4 C18 Au2 -6(3) . . . . ?
C29 N4 C18 N3 178.2(18) . . . . ?
C29 N4 C20 O4 0.7(19) . . . . ?
C29 N4 C20 C19 -179.6(15) . . . . ?
C29 C30 C31 C32 -56(2) . . . . ?
C30 C29 C34 C33 -51(2) . . . . ?
C30 C31 C32 C33 56(2) . . . . ?
C31 C32 C33 C34 -54(2) . . . . ?
C32 C33 C34 C29 50(2) . . . . ?
C34 C29 C30 C31 53(2) . . . . ?

loop_
_twin_individual_id
_twin_individual_mass_fraction_refined
1 0.8096(13)
2 0.1904(13)
